data_4515150
loop_
_publ_author_name
'Salbego, Paulo R. S.'
'Bender, Caroline R.'
'Orlando, Tain\'ara'
'Moraes, Guilherme A.'
'Copetti, Jo\~ao P P'
'Weimer, Gustavo H.'
'Bonacorso, Helio G.'
'Zanatta, Nilo'
'Hoerner, Manfredo'
'Martins, Marcos A. P.'

_publ_section_title
;
 Supramolecular Similarity in Polymorphs: Use of Similarity Indices
 (I<sup>X</sup>).
;
_journal_issue 6
_journal_name_full 'ACS omega'
_journal_page_first 9697
_journal_page_last 9709
_journal_paper_doi 10.1021/acsomega.8b03660
_journal_volume 4
_journal_year 2019
_chemical_formula_moiety 'C24  H20  N6  O2  Cu1'
_chemical_formula_sum 'C24 H20 Cu N6 O2'
_chemical_formula_weight 488
_space_group_IT_number 2
_space_group_name_Hall '-P 1'
_space_group_name_H-M_alt 'P -1'
_symmetry_cell_setting triclinic
_symmetry_Int_Tables_number 2
_symmetry_space_group_name_Hall '-P 1'
_symmetry_space_group_name_H-M 'P -1'
_atom_sites_solution_hydrogens geom
_audit_conform_dict_location ftp://ftp.iucr.org/pub/cif_core.dic
_audit_conform_dict_name cif_core.dic
_audit_conform_dict_version 2.4.3
_audit_creation_date 2017-05-03T14:52:14-00:00
_audit_creation_method 'WinGX routine CIF_UPDATE'
_cell_angle_alpha 69.33(3)
_cell_angle_beta 83.01(4)
_cell_angle_gamma 83.13(6)
_cell_formula_units_Z 2
_cell_length_a 6.950(8)
_cell_length_b 12.601(10)
_cell_length_c 13.480(13)
_cell_measurement_reflns_used 9924
_cell_measurement_temperature 100(2)
_cell_measurement_theta_max 22.56
_cell_measurement_theta_min 2.56
_cell_measurement_wavelength 0.56087
_cell_volume 1092.6(19)
_computing_molecular_graphics 'Ortep for Windows (Farrugia, 2012)'
_computing_publication_material 'WinGX publication routines (Farrugia, 2012)'
_computing_structure_refinement 'SHELXL-2014/7 (Sheldrick, 2014)'
_diffrn_ambient_temperature 100(2)
_diffrn_measured_fraction_theta_full 0.997
_diffrn_measured_fraction_theta_max 0.996
_diffrn_measurement_device_type 'Bruker APEX-II CCD'
_diffrn_measurement_method scans
_diffrn_radiation_probe x-ray
_diffrn_radiation_type AgK\a
_diffrn_radiation_wavelength 0.56087
_diffrn_reflns_av_R_equivalents 0.057
_diffrn_reflns_av_unetI/netI 0.0375
_diffrn_reflns_Laue_measured_fraction_full 0.997
_diffrn_reflns_Laue_measured_fraction_max 0.996
_diffrn_reflns_limit_h_max 9
_diffrn_reflns_limit_h_min -9
_diffrn_reflns_limit_k_max 17
_diffrn_reflns_limit_k_min -17
_diffrn_reflns_limit_l_max 18
_diffrn_reflns_limit_l_min -18
_diffrn_reflns_number 38072
_diffrn_reflns_point_group_measured_fraction_full 0.997
_diffrn_reflns_point_group_measured_fraction_max 0.996
_diffrn_reflns_theta_full 19.665
_diffrn_reflns_theta_max 22.611
_diffrn_reflns_theta_min 2.17
_diffrn_standards_number 0
_exptl_absorpt_coefficient_mu 0.551
_exptl_absorpt_correction_T_max 0.7448
_exptl_absorpt_correction_T_min 0.6483
_exptl_absorpt_correction_type multi-scan
_exptl_crystal_colour brown
_exptl_crystal_density_diffrn 1.483
_exptl_crystal_density_method 'not measured'
_exptl_crystal_description plate
_exptl_crystal_F_000 502
_exptl_crystal_size_max 0.443
_exptl_crystal_size_mid 0.253
_exptl_crystal_size_min 0.106
_refine_diff_density_max 0.587
_refine_diff_density_min -0.583
_refine_diff_density_rms 0.149
_refine_ls_extinction_method none
_refine_ls_goodness_of_fit_ref 1.15
_refine_ls_hydrogen_treatment constr
_refine_ls_matrix_type full
_refine_ls_number_constraints 0
_refine_ls_number_parameters 298
_refine_ls_number_reflns 5889
_refine_ls_number_restraints 0
_refine_ls_restrained_S_all 1.15
_refine_ls_R_factor_all 0.0417
_refine_ls_R_factor_gt 0.0303
_refine_ls_shift/su_max 0.001
_refine_ls_shift/su_mean 0
_refine_ls_structure_factor_coef Fsqd
_refine_ls_weighting_details 'w=1/[\s^2^(Fo^2^)+(0.0438P)^2^+0.4871P] where P=(Fo^2^+2Fc^2^)/3'
_refine_ls_weighting_scheme calc
_refine_ls_wR_factor_gt 0.0824
_refine_ls_wR_factor_ref 0.0941
_reflns_Friedel_coverage 0
_reflns_number_gt 5068
_reflns_number_total 5889
_reflns_threshold_expression 'I > 2\s(I)'
_cod_data_source_file ao8b03660_si_003.cif
_cod_data_source_block shelx
_cod_database_code 4515150

loop_
_symmetry_equiv_pos_as_xyz
'x, y, z'
'-x, -y, -z'

loop_
_atom_site_label
_atom_site_type_symbol
_atom_site_fract_x
_atom_site_fract_y
_atom_site_fract_z
_atom_site_U_iso_or_equiv
_atom_site_adp_type
_atom_site_occupancy
_atom_site_site_symmetry_order
_atom_site_calc_flag
_atom_site_refinement_flags_posn
_atom_site_refinement_flags_adp
Cu Cu 0.75866(3) 0.59960(2) 0.56967(2) 0.01121(7) Uani 1 1 d . .
O2 O 0.73885(19) 0.54252(10) 0.45746(9) 0.0167(3) Uani 1 1 d . .
O1 O 0.77430(19) 0.65908(10) 0.68042(9) 0.0154(2) Uani 1 1 d . .
N22 N 0.7337(2) 0.37342(12) 0.59750(11) 0.0136(3) Uani 1 1 d . .
N21 N 0.7492(2) 0.43860(11) 0.65327(11) 0.0125(3) Uani 1 1 d . .
N12 N 0.7716(2) 0.82783(12) 0.53935(11) 0.0128(3) Uani 1 1 d . .
N11 N 0.7664(2) 0.75991(11) 0.48494(11) 0.0121(3) Uani 1 1 d . .
N23 N 0.7317(2) 0.42920(12) 0.49715(11) 0.0131(3) Uani 1 1 d . .
C31 C 0.7383(2) 0.37735(14) 0.76451(13) 0.0142(3) Uani 1 1 d . .
C36 C 0.6428(3) 0.27787(15) 0.80918(14) 0.0188(4) Uani 1 1 d . .
H36 H 0.5812 0.2509 0.7664 0.023 Uiso 1 1 calc R U
C35 C 0.6401(3) 0.21938(17) 0.91781(15) 0.0241(4) Uani 1 1 d . .
H35 H 0.5771 0.1527 0.9475 0.029 Uiso 1 1 calc R U
C34 C 0.7302(3) 0.25908(17) 0.98270(14) 0.0266(4) Uani 1 1 d . .
H34 H 0.729 0.2189 1.0554 0.032 Uiso 1 1 calc R U
C33 C 0.8221(3) 0.35915(16) 0.93844(14) 0.0232(4) Uani 1 1 d . .
H33 H 0.8808 0.3867 0.9819 0.028 Uiso 1 1 calc R U
C32 C 0.8272(3) 0.41887(15) 0.82927(14) 0.0179(3) Uani 1 1 d . .
H32 H 0.8893 0.4858 0.7999 0.021 Uiso 1 1 calc R U
C41 C 0.7229(2) 0.37091(15) 0.42500(13) 0.0144(3) Uani 1 1 d . .
C46 C 0.7274(3) 0.25245(15) 0.46236(15) 0.0182(4) Uani 1 1 d . .
H46 H 0.7355 0.211 0.5343 0.022 Uiso 1 1 calc R U
C45 C 0.7195(3) 0.19753(17) 0.39002(17) 0.0236(4) Uani 1 1 d . .
H45 H 0.7227 0.1186 0.4137 0.028 Uiso 1 1 calc R U
C44 C 0.7068(3) 0.25967(19) 0.28277(17) 0.0258(4) Uani 1 1 d . .
H44 H 0.7022 0.2222 0.2349 0.031 Uiso 1 1 calc R U
C43 C 0.7009(3) 0.37743(18) 0.24689(15) 0.0250(4) Uani 1 1 d . .
H43 H 0.691 0.4187 0.1751 0.03 Uiso 1 1 calc R U
C42 C 0.7096(3) 0.43433(16) 0.31789(14) 0.0184(4) Uani 1 1 d . .
H42 H 0.7066 0.5133 0.294 0.022 Uiso 1 1 calc R U
N13 N 0.7791(2) 0.77243(11) 0.63972(11) 0.0127(3) Uani 1 1 d . .
C21 C 0.7996(2) 0.82971(14) 0.71159(13) 0.0136(3) Uani 1 1 d . .
C22 C 0.7738(3) 0.76912(15) 0.82034(13) 0.0170(3) Uani 1 1 d . .
H22 H 0.7399 0.6944 0.8449 0.02 Uiso 1 1 calc R U
C23 C 0.8000(3) 0.82283(17) 0.89150(14) 0.0214(4) Uani 1 1 d . .
H23 H 0.7838 0.7835 0.9643 0.026 Uiso 1 1 calc R U
C24 C 0.8498(3) 0.93400(18) 0.85496(15) 0.0223(4) Uani 1 1 d . .
H24 H 0.8678 0.9689 0.9031 0.027 Uiso 1 1 calc R U
C25 C 0.8731(3) 0.99375(17) 0.74588(15) 0.0209(4) Uani 1 1 d . .
H25 H 0.9049 1.0688 0.7215 0.025 Uiso 1 1 calc R U
C26 C 0.8491(3) 0.94172(15) 0.67356(14) 0.0163(3) Uani 1 1 d . .
H26 H 0.8657 0.9811 0.6008 0.02 Uiso 1 1 calc R U
C11 C 0.7450(2) 0.81909(13) 0.37531(12) 0.0118(3) Uani 1 1 d . .
C16 C 0.6376(2) 0.92471(14) 0.33949(13) 0.0136(3) Uani 1 1 d . .
H16 H 0.5749 0.9573 0.388 0.016 Uiso 1 1 calc R U
C15 C 0.6251(3) 0.98050(14) 0.23116(13) 0.0154(3) Uani 1 1 d . .
H15 H 0.5546 1.051 0.2073 0.018 Uiso 1 1 calc R U
C14 C 0.7170(3) 0.93202(15) 0.15794(13) 0.0167(3) Uani 1 1 d . .
H14 H 0.7095 0.9704 0.0854 0.02 Uiso 1 1 calc R U
C13 C 0.8202(3) 0.82587(15) 0.19370(13) 0.0159(3) Uani 1 1 d . .
H13 H 0.8808 0.7929 0.145 0.019 Uiso 1 1 calc R U
C12 C 0.8330(2) 0.76898(14) 0.30198(13) 0.0132(3) Uani 1 1 d . .
H12 H 0.9002 0.6975 0.3257 0.016 Uiso 1 1 calc R U

loop_
_atom_site_aniso_label
_atom_site_aniso_U_11
_atom_site_aniso_U_22
_atom_site_aniso_U_33
_atom_site_aniso_U_23
_atom_site_aniso_U_13
_atom_site_aniso_U_12
Cu 0.01462(11) 0.00901(10) 0.00961(10) -0.00277(7) -0.00123(7) -0.00072(7)
O2 0.0272(7) 0.0091(5) 0.0131(6) -0.0023(4) -0.0020(5) -0.0032(5)
O1 0.0236(7) 0.0086(5) 0.0124(5) -0.0017(4) -0.0013(5) -0.0016(5)
N22 0.0146(7) 0.0123(6) 0.0131(6) -0.0039(5) -0.0008(5) -0.0001(5)
N21 0.0155(7) 0.0114(6) 0.0106(6) -0.0041(5) -0.0016(5) -0.0003(5)
N12 0.0135(7) 0.0128(6) 0.0123(6) -0.0048(5) -0.0009(5) -0.0013(5)
N11 0.0147(7) 0.0105(6) 0.0113(6) -0.0040(5) -0.0008(5) -0.0008(5)
N23 0.0159(7) 0.0114(6) 0.0121(6) -0.0041(5) -0.0015(5) -0.0009(5)
C31 0.0145(8) 0.0126(7) 0.0124(7) -0.0023(6) -0.0004(6) 0.0033(6)
C36 0.0195(9) 0.0185(8) 0.0165(8) -0.0037(7) -0.0006(7) -0.0023(7)
C35 0.0260(10) 0.0211(9) 0.0197(9) -0.0006(7) 0.0031(7) -0.0056(7)
C34 0.0345(11) 0.0270(10) 0.0113(8) 0.0001(7) 0.0013(7) 0.0000(8)
C33 0.0311(11) 0.0234(9) 0.0146(8) -0.0062(7) -0.0046(7) 0.0014(8)
C32 0.0229(9) 0.0143(8) 0.0150(8) -0.0036(6) -0.0028(7) 0.0007(7)
C41 0.0105(8) 0.0183(8) 0.0171(8) -0.0097(6) -0.0001(6) -0.0015(6)
C46 0.0171(9) 0.0185(8) 0.0214(9) -0.0103(7) 0.0005(7) -0.0018(7)
C45 0.0198(9) 0.0228(9) 0.0347(10) -0.0186(8) 0.0007(8) -0.0025(7)
C44 0.0219(10) 0.0355(11) 0.0312(10) -0.0259(9) 0.0009(8) -0.0036(8)
C43 0.0240(10) 0.0367(11) 0.0187(9) -0.0152(8) -0.0011(7) -0.0024(8)
C42 0.0168(8) 0.0232(9) 0.0170(8) -0.0094(7) -0.0009(7) -0.0017(7)
N13 0.0166(7) 0.0104(6) 0.0115(6) -0.0045(5) -0.0006(5) -0.0007(5)
C21 0.0127(8) 0.0165(8) 0.0138(7) -0.0081(6) -0.0021(6) 0.0012(6)
C22 0.0185(9) 0.0179(8) 0.0150(8) -0.0065(7) -0.0026(6) 0.0011(7)
C23 0.0213(9) 0.0306(10) 0.0142(8) -0.0104(7) -0.0037(7) 0.0013(8)
C24 0.0174(9) 0.0342(10) 0.0238(9) -0.0198(8) -0.0020(7) -0.0035(8)
C25 0.0170(9) 0.0250(9) 0.0263(9) -0.0156(8) 0.0017(7) -0.0061(7)
C26 0.0147(8) 0.0181(8) 0.0172(8) -0.0079(6) 0.0026(6) -0.0034(6)
C11 0.0122(7) 0.0114(7) 0.0110(7) -0.0024(6) -0.0006(6) -0.0032(6)
C16 0.0141(8) 0.0124(7) 0.0143(7) -0.0050(6) -0.0006(6) -0.0008(6)
C15 0.0152(8) 0.0117(7) 0.0166(8) -0.0012(6) -0.0026(6) -0.0005(6)
C14 0.0192(9) 0.0171(8) 0.0119(7) -0.0015(6) -0.0034(6) -0.0036(7)
C13 0.0179(8) 0.0172(8) 0.0138(8) -0.0067(6) 0.0003(6) -0.0034(6)
C12 0.0143(8) 0.0122(7) 0.0131(7) -0.0044(6) -0.0014(6) -0.0008(6)

loop_
_atom_type_symbol
_atom_type_description
_atom_type_scat_dispersion_real
_atom_type_scat_dispersion_imag
_atom_type_scat_source
C C 0.0015 0.0009 'International Tables Vol C Tables 4.2.6.8 and 6.1.1.4'
H H 0 0 'International Tables Vol C Tables 4.2.6.8 and 6.1.1.4'
N N 0.003 0.0019 'International Tables Vol C Tables 4.2.6.8 and 6.1.1.4'
O O 0.0056 0.0036 'International Tables Vol C Tables 4.2.6.8 and 6.1.1.4'
Cu Cu 0.324 0.8257 'International Tables Vol C Tables 4.2.6.8 and 6.1.1.4'

loop_
_geom_angle_atom_site_label_1
_geom_angle_atom_site_label_2
_geom_angle_atom_site_label_3
_geom_angle
O1 Cu O2 178.79(5)
O1 Cu N11 80.65(8)
O2 Cu N11 98.50(8)
O1 Cu N21 99.99(8)
O2 Cu N21 80.85(8)
N11 Cu N21 179.29(6)
N23 O2 Cu 110.02(11)
N13 O1 Cu 110.16(11)
N23 N22 N21 112.90(15)
N22 N21 C31 112.35(15)
N22 N21 Cu 114.51(12)
C31 N21 Cu 132.87(11)
N13 N12 N11 112.10(15)
N12 N11 C11 113.25(15)
N12 N11 Cu 115.15(12)
C11 N11 Cu 131.15(11)
N22 N23 O2 121.70(14)
N22 N23 C41 120.13(15)
O2 N23 C41 118.17(14)
C36 C31 C32 120.05(17)
C36 C31 N21 121.65(16)
C32 C31 N21 118.29(17)
C35 C36 C31 119.61(18)
C36 C35 C34 120.80(19)
C33 C34 C35 119.53(18)
C34 C33 C32 120.51(19)
C33 C32 C31 119.48(18)
C42 C41 C46 121.46(16)
C42 C41 N23 118.65(17)
C46 C41 N23 119.89(16)
C45 C46 C41 118.72(18)
C44 C45 C46 120.49(19)
C43 C44 C45 120.17(18)
C44 C43 C42 120.35(19)
C41 C42 C43 118.81(19)
N12 N13 O1 121.87(13)
N12 N13 C21 120.85(15)
O1 N13 C21 117.24(14)
C26 C21 C22 121.43(16)
C26 C21 N13 120.57(16)
C22 C21 N13 117.97(16)
C21 C22 C23 118.58(18)
C24 C23 C22 120.68(18)
C23 C24 C25 119.98(17)
C26 C25 C24 120.32(19)
C25 C26 C21 119.00(17)
C12 C11 C16 119.71(16)
C12 C11 N11 118.40(16)
C16 C11 N11 121.89(15)
C15 C16 C11 119.65(15)
C16 C15 C14 120.63(17)
C15 C14 C13 119.69(16)
C12 C13 C14 120.20(16)
C13 C12 C11 120.07(16)

loop_
_geom_bond_atom_site_label_1
_geom_bond_atom_site_label_2
_geom_bond_distance
Cu O1 1.9109(19)
Cu O2 1.9148(19)
Cu N11 1.942(2)
Cu N21 1.947(2)
O2 N23 1.341(2)
O1 N13 1.340(2)
N22 N23 1.287(2)
N22 N21 1.315(2)
N21 C31 1.421(2)
N12 N13 1.289(2)
N12 N11 1.315(2)
N11 C11 1.418(2)
N23 C41 1.421(2)
C31 C36 1.394(3)
C31 C32 1.396(3)
C36 C35 1.387(3)
C35 C34 1.387(3)
C34 C33 1.387(3)
C33 C32 1.395(3)
C41 C42 1.390(3)
C41 C46 1.395(3)
C46 C45 1.390(3)
C45 C44 1.388(3)
C44 C43 1.386(3)
C43 C42 1.394(3)
N13 C21 1.425(2)
C21 C26 1.391(3)
C21 C22 1.394(3)
C22 C23 1.393(3)
C23 C24 1.383(3)
C24 C25 1.395(3)
C25 C26 1.387(3)
C11 C12 1.397(2)
C11 C16 1.399(3)
C16 C15 1.388(3)
C15 C14 1.391(3)
C14 C13 1.391(3)
C13 C12 1.389(3)

loop_
_geom_torsion_atom_site_label_1
_geom_torsion_atom_site_label_2
_geom_torsion_atom_site_label_3
_geom_torsion_atom_site_label_4
_geom_torsion
N23 N22 N21 C31 176.07(14)
N23 N22 N21 Cu 1.31(18)
N13 N12 N11 C11 176.03(13)
N13 N12 N11 Cu 2.82(18)
N21 N22 N23 O2 -1.9(2)
N21 N22 N23 C41 177.66(14)
Cu O2 N23 N22 1.53(19)
Cu O2 N23 C41 -178.06(11)
N22 N21 C31 C36 -25.1(2)
Cu N21 C31 C36 148.36(15)
N22 N21 C31 C32 154.52(16)
Cu N21 C31 C32 -32.0(2)
C32 C31 C36 C35 -1.3(3)
N21 C31 C36 C35 178.35(16)
C31 C36 C35 C34 0.4(3)
C36 C35 C34 C33 0.7(3)
C35 C34 C33 C32 -1.1(3)
C34 C33 C32 C31 0.2(3)
C36 C31 C32 C33 1.0(3)
N21 C31 C32 C33 -178.69(16)
N22 N23 C41 C42 176.34(15)
O2 N23 C41 C42 -4.1(2)
N22 N23 C41 C46 -3.5(2)
O2 N23 C41 C46 176.06(15)
C42 C41 C46 C45 0.4(3)
N23 C41 C46 C45 -179.72(16)
C41 C46 C45 C44 -0.2(3)
C46 C45 C44 C43 -0.3(3)
C45 C44 C43 C42 0.7(3)
C46 C41 C42 C43 -0.1(3)
N23 C41 C42 C43 -179.97(16)
C44 C43 C42 C41 -0.4(3)
N11 N12 N13 O1 -2.3(2)
N11 N12 N13 C21 175.52(14)
Cu O1 N13 N12 0.64(19)
Cu O1 N13 C21 -177.26(11)
N12 N13 C21 C26 -12.4(2)
O1 N13 C21 C26 165.56(15)
N12 N13 C21 C22 169.36(15)
O1 N13 C21 C22 -12.7(2)
C26 C21 C22 C23 -0.4(3)
N13 C21 C22 C23 177.83(16)
C21 C22 C23 C24 0.2(3)
C22 C23 C24 C25 0.4(3)
C23 C24 C25 C26 -0.9(3)
C24 C25 C26 C21 0.6(3)
C22 C21 C26 C25 0.0(3)
N13 C21 C26 C25 -178.20(16)
N12 N11 C11 C12 147.41(16)
Cu N11 C11 C12 -40.8(2)
N12 N11 C11 C16 -33.2(2)
Cu N11 C11 C16 138.60(15)
C12 C11 C16 C15 -2.2(3)
N11 C11 C16 C15 178.40(16)
C11 C16 C15 C14 0.5(3)
C16 C15 C14 C13 0.9(3)
C15 C14 C13 C12 -0.6(3)
C14 C13 C12 C11 -1.1(3)
C16 C11 C12 C13 2.5(3)
N11 C11 C12 C13 -178.07(15)
